data_4079887
loop_
_publ_author_name
'Spisak, Sarah N.'
'Zabula, Alexander V.'
'Ferguson, Michael V.'
'Filatov, Alexander S.'
'Petrukhina, Marina A.'

_publ_section_title
;
 &#x201C;Naked&#x201D; Mono- and Dianions of Corannulene with Lithium
 Counterions
;
_journal_issue 2
_journal_name_full Organometallics
_journal_page_first 538
_journal_paper_doi 10.1021/om300998p
_journal_volume 32
_journal_year 2013
_chemical_absolute_configuration syn
_chemical_formula_moiety 'C12 H30 Li O6, C20 H10'
_chemical_formula_sum 'C32 H40 Li O6'
_chemical_formula_weight 527.58
_chemical_name_systematic
; 
 corannulene-(tris(dimethoxyethane)-lithium)   
;
_space_group_IT_number 7
_symmetry_cell_setting monoclinic
_symmetry_Int_Tables_number 7
_symmetry_space_group_name_Hall 'P -2yac'
_symmetry_space_group_name_H-M 'P 1 n 1'
_atom_sites_solution_hydrogens geom
_atom_sites_solution_primary direct
_atom_sites_solution_secondary difmap
_audit_creation_method SHELXL-97
_cell_angle_alpha 90.00
_cell_angle_beta 98.8360(10)
_cell_angle_gamma 90.00
_cell_formula_units_Z 4
_cell_length_a 10.9102(9)
_cell_length_b 13.9485(11)
_cell_length_c 19.4162(15)
_cell_measurement_reflns_used 9970
_cell_measurement_temperature 100(2)
_cell_measurement_theta_max 27.87
_cell_measurement_theta_min 2.30
_cell_volume 2919.7(4)
_computing_cell_refinement 'SAINT Ver. 6.22  (Bruker-AXS, 2003)'
_computing_data_collection 'SMART Ver. 5.622 (Bruker-AXS, 2003)'
_computing_data_reduction 'SAINT Ver. 6.22'
_computing_molecular_graphics 'SHELXTL Ver. 6.14'
_computing_publication_material 'SHELXTL Ver. 6.14'
_computing_structure_refinement 'SHELXTL Ver. 6.14'
_computing_structure_solution 'SHELXTL Ver. 6.14 (Bruker-AXS, 2003)'
_diffrn_ambient_temperature 100(2)
_diffrn_measured_fraction_theta_full 0.999
_diffrn_measured_fraction_theta_max 0.930
_diffrn_measurement_device_type 'Bruker SMART APEX CCD area-detector'
_diffrn_measurement_method '0.30\% \w scans'
_diffrn_radiation_monochromator graphite
_diffrn_radiation_source 'fine-focus sealed tube'
_diffrn_radiation_type Mo-K\a
_diffrn_radiation_wavelength 0.71073
_diffrn_reflns_av_R_equivalents 0.0222
_diffrn_reflns_av_sigmaI/netI 0.0448
_diffrn_reflns_limit_h_max 13
_diffrn_reflns_limit_h_min -14
_diffrn_reflns_limit_k_max 18
_diffrn_reflns_limit_k_min -18
_diffrn_reflns_limit_l_max 25
_diffrn_reflns_limit_l_min -24
_diffrn_reflns_number 25060
_diffrn_reflns_theta_full 25.00
_diffrn_reflns_theta_max 28.49
_diffrn_reflns_theta_min 1.81
_exptl_absorpt_coefficient_mu 0.081
_exptl_absorpt_correction_T_max 0.9809
_exptl_absorpt_correction_T_min 0.9684
_exptl_absorpt_correction_type multi-scan
_exptl_absorpt_process_details
;
SADABS  (Bruker-AXS, 2003)
;
_exptl_crystal_colour 'dark green'
_exptl_crystal_density_diffrn 1.200
_exptl_crystal_density_method 'not measured'
_exptl_crystal_description block
_exptl_crystal_F_000 1132
_exptl_crystal_size_max 0.40
_exptl_crystal_size_mid 0.26
_exptl_crystal_size_min 0.24
_refine_diff_density_max 0.686
_refine_diff_density_min -0.295
_refine_diff_density_rms 0.060
_refine_ls_abs_structure_details 'Flack H D (1983), Acta Cryst. A39, 876-881'
_refine_ls_abs_structure_Flack 0.3(11)
_refine_ls_extinction_method none
_refine_ls_goodness_of_fit_ref 1.018
_refine_ls_hydrogen_treatment noref
_refine_ls_matrix_type full
_refine_ls_number_parameters 715
_refine_ls_number_reflns 12915
_refine_ls_number_restraints 2
_refine_ls_restrained_S_all 1.018
_refine_ls_R_factor_all 0.1081
_refine_ls_R_factor_gt 0.0867
_refine_ls_shift/su_max 0.000
_refine_ls_shift/su_mean 0.000
_refine_ls_structure_factor_coef Fsqd
_refine_ls_weighting_details 'calc w=1/[\s^2^(Fo^2^)+(0.0128P)^2^+5.1902P] where P=(Fo^2^+2Fc^2^)/3'
_refine_ls_weighting_scheme calc
_refine_ls_wR_factor_gt 0.1676
_refine_ls_wR_factor_ref 0.1783
_reflns_number_gt 9910
_reflns_number_total 12915
_reflns_threshold_expression I>2\s(I)
_cod_data_source_file om300998p_si_002.cif
_cod_data_source_block 2
_cod_depositor_comments
;
The following automatic conversions were performed:

'_symmetry_cell_setting' value 'Monoclinic' changed to 'monoclinic'
according to /home/saulius/struct/CIF-dictionaries/cif_core.dic
dictionary named 'cif_core.dic' version 2.4.2 from 2011-04-26.

Automatic conversion script
Id: cif_fix_values 1891 2012-01-12 08:04:46Z andrius 
;
_cod_original_sg_symbol_Hall 'P -2yac     '
_cod_original_sg_symbol_H-M 'P 1 n 1     '
_cod_database_code 4079887

loop_
_symmetry_equiv_pos_as_xyz
'x, y, z'
'x+1/2, -y, z+1/2'

loop_
_atom_site_label
_atom_site_type_symbol
_atom_site_fract_x
_atom_site_fract_y
_atom_site_fract_z
_atom_site_U_iso_or_equiv
_atom_site_adp_type
_atom_site_occupancy
_atom_site_symmetry_multiplicity
_atom_site_calc_flag
_atom_site_refinement_flags
Li1 Li 0.2363(6) 0.0177(4) 0.4959(3) 0.0339(13) Uani 1 1 d .
Li2 Li 0.7615(5) 0.4709(4) 0.5010(3) 0.0294(12) Uani 1 1 d .
O1 O 0.2370(3) -0.1349(2) 0.49399(16) 0.0533(8) Uani 1 1 d .
O2 O 0.0647(2) -0.0198(2) 0.52355(15) 0.0469(7) Uani 1 1 d .
O3 O 0.2068(4) 0.1654(2) 0.51232(15) 0.0586(9) Uani 1 1 d .
O4 O 0.3264(3) 0.0380(2) 0.60438(13) 0.0422(7) Uani 1 1 d .
O5 O 0.4088(2) 0.0261(3) 0.46051(13) 0.0492(8) Uani 1 1 d .
O6 O 0.1831(2) 0.0347(2) 0.38589(12) 0.0401(6) Uani 1 1 d .
O7 O 0.8529(2) 0.47041(18) 0.60761(12) 0.0358(6) Uani 1 1 d .
O8 O 0.7598(3) 0.3227(2) 0.52209(14) 0.0550(8) Uani 1 1 d .
O9 O 0.9307(3) 0.4815(4) 0.46565(14) 0.0808(14) Uani 1 1 d .
O10 O 0.7114(2) 0.4493(2) 0.39278(12) 0.0394(6) Uani 1 1 d .
O11 O 0.5773(3) 0.4805(2) 0.52468(18) 0.0520(8) Uani 1 1 d .
O12 O 0.7273(4) 0.6206(2) 0.49744(18) 0.0685(11) Uani 1 1 d .
C1 C 0.9261(4) 0.2348(3) 0.8016(2) 0.0526(11) Uani 1 1 d .
H1 H 0.8896 0.2916 0.8163 0.063 Uiso 1 1 calc R
C2 C 1.0441(4) 0.2073(3) 0.8361(3) 0.0549(11) Uani 1 1 d .
H2 H 1.0845 0.2467 0.8726 0.066 Uiso 1 1 calc R
C3 C 1.1057(4) 0.1213(3) 0.8180(2) 0.0478(10) Uani 1 1 d .
C4 C 1.1990(4) 0.0654(3) 0.8582(3) 0.0513(11) Uani 1 1 d .
H4 H 1.2507 0.0932 0.8969 0.062 Uiso 1 1 calc R
C5 C 1.2157(4) -0.0343(4) 0.8401(2) 0.0513(11) Uani 1 1 d .
H5 H 1.2796 -0.0701 0.8674 0.062 Uiso 1 1 calc R
C6 C 1.1424(4) -0.0797(3) 0.7849(2) 0.0470(10) Uani 1 1 d .
C7 C 1.1139(5) -0.1811(3) 0.7719(2) 0.0535(11) Uani 1 1 d .
H7 H 1.1705 -0.2278 0.7936 0.064 Uiso 1 1 calc R
C8 C 1.0063(5) -0.2121(4) 0.7287(2) 0.0574(12) Uani 1 1 d .
H8 H 0.9926 -0.2790 0.7228 0.069 Uiso 1 1 calc R
C9 C 0.9151(4) -0.1465(4) 0.6927(2) 0.0522(11) Uani 1 1 d .
C10 C 0.7906(5) -0.1581(4) 0.6667(2) 0.0636(13) Uani 1 1 d .
H10 H 0.7594 -0.2211 0.6571 0.076 Uiso 1 1 calc R
C11 C 0.7073(4) -0.0789(4) 0.6540(2) 0.0587(13) Uani 1 1 d .
H11 H 0.6232 -0.0912 0.6351 0.070 Uiso 1 1 calc R
C12 C 0.7441(4) 0.0157(4) 0.6680(2) 0.0512(11) Uani 1 1 d .
C13 C 0.6775(4) 0.0992(4) 0.6809(2) 0.0557(12) Uani 1 1 d .
H13 H 0.5917 0.1024 0.6627 0.067 Uiso 1 1 calc R
C14 C 0.7320(4) 0.1771(4) 0.7191(2) 0.0541(12) Uani 1 1 d .
H14 H 0.6807 0.2295 0.7274 0.065 Uiso 1 1 calc R
C15 C 0.8599(4) 0.1818(3) 0.7461(2) 0.0456(10) Uani 1 1 d .
C16 C 0.9292(4) 0.1061(3) 0.7227(2) 0.0422(9) Uani 1 1 d .
C17 C 1.0449(4) 0.0789(3) 0.7573(2) 0.0420(9) Uani 1 1 d .
C18 C 1.0632(4) -0.0193(3) 0.7413(2) 0.0414(9) Uani 1 1 d .
C19 C 0.9560(4) -0.0500(3) 0.69720(19) 0.0450(10) Uani 1 1 d .
C20 C 0.8740(4) 0.0275(3) 0.68589(19) 0.0447(10) Uani 1 1 d .
C21 C 0.5348(7) 0.7169(4) 0.7359(3) 0.0783(19) Uani 1 1 d .
H21 H 0.5257 0.7845 0.7312 0.094 Uiso 1 1 calc R
C22 C 0.6486(8) 0.6747(5) 0.7789(4) 0.101(3) Uani 1 1 d .
H22 H 0.7108 0.7183 0.7990 0.121 Uiso 1 1 calc R
C23 C 0.6705(6) 0.5807(6) 0.7917(3) 0.089(2) Uani 1 1 d .
C24 C 0.7418(4) 0.5301(6) 0.8436(3) 0.077(2) Uani 1 1 d .
H24 H 0.8106 0.5606 0.8708 0.093 Uiso 1 1 calc R
C25 C 0.7138(5) 0.4280(6) 0.8581(4) 0.091(2) Uani 1 1 d .
H25 H 0.7657 0.3978 0.8956 0.109 Uiso 1 1 calc R
C26 C 0.6216(5) 0.3747(5) 0.8229(3) 0.0746(17) Uani 1 1 d .
C27 C 0.5548(6) 0.2954(4) 0.8383(3) 0.0672(15) Uani 1 1 d .
H27 H 0.5923 0.2538 0.8742 0.081 Uiso 1 1 calc R
C28 C 0.4310(7) 0.2709(4) 0.8031(3) 0.0731(17) Uani 1 1 d .
H28 H 0.3922 0.2144 0.8167 0.088 Uiso 1 1 calc R
C29 C 0.3690(6) 0.3265(4) 0.7512(3) 0.0704(16) Uani 1 1 d .
C30 C 0.2439(5) 0.3353(4) 0.7277(3) 0.0619(14) Uani 1 1 d .
H30 H 0.1890 0.2856 0.7368 0.074 Uiso 1 1 calc R
C31 C 0.1942(6) 0.4204(5) 0.6886(3) 0.0715(16) Uani 1 1 d .
H31 H 0.1081 0.4212 0.6708 0.086 Uiso 1 1 calc R
C32 C 0.2614(6) 0.4968(5) 0.6763(3) 0.0725(16) Uani 1 1 d .
C33 C 0.2252(5) 0.5910(5) 0.6655(2) 0.0712(17) Uani 1 1 d .
H33 H 0.1408 0.6066 0.6497 0.085 Uiso 1 1 calc R
C34 C 0.3253(8) 0.6715(6) 0.6795(3) 0.099(3) Uani 1 1 d .
H34 H 0.2997 0.7360 0.6706 0.119 Uiso 1 1 calc R
C35 C 0.4422(9) 0.6553(5) 0.7027(3) 0.093(2) Uani 1 1 d .
C36 C 0.4739(6) 0.5546(3) 0.7037(2) 0.0653(16) Uani 1 1 d .
C37 C 0.5804(4) 0.5233(5) 0.7450(3) 0.0700(18) Uani 1 1 d .
C38 C 0.5613(5) 0.4265(4) 0.7603(2) 0.0622(15) Uani 1 1 d .
C39 C 0.4457(5) 0.4021(3) 0.7281(2) 0.0531(12) Uani 1 1 d .
C40 C 0.3930(4) 0.4801(4) 0.6943(2) 0.0538(12) Uani 1 1 d .
C41 C 0.3428(5) -0.1946(4) 0.4946(3) 0.0676(14) Uani 1 1 d .
H41A H 0.3795 -0.2082 0.5429 0.101 Uiso 1 1 calc R
H41B H 0.4039 -0.1618 0.4708 0.101 Uiso 1 1 calc R
H41C H 0.3179 -0.2549 0.4705 0.101 Uiso 1 1 calc R
C42 C 0.1445(5) -0.1760(3) 0.5283(2) 0.0561(12) Uani 1 1 d .
H42A H 0.1744 -0.1801 0.5790 0.067 Uiso 1 1 calc R
H42B H 0.1248 -0.2415 0.5104 0.067 Uiso 1 1 calc R
C43 C 0.0306(5) -0.1138(4) 0.5149(3) 0.0604(13) Uani 1 1 d .
H43A H -0.0127 -0.1242 0.4668 0.073 Uiso 1 1 calc R
H43B H -0.0270 -0.1308 0.5477 0.073 Uiso 1 1 calc R
C44 C -0.0369(4) 0.0436(4) 0.5222(2) 0.0687(16) Uani 1 1 d .
H44A H -0.0806 0.0491 0.4743 0.103 Uiso 1 1 calc R
H44B H -0.0066 0.1069 0.5389 0.103 Uiso 1 1 calc R
H44C H -0.0937 0.0187 0.5523 0.103 Uiso 1 1 calc R
C45 C 0.3403(4) -0.0361(4) 0.6547(2) 0.0496(11) Uani 1 1 d .
H45A H 0.3903 -0.0128 0.6977 0.074 Uiso 1 1 calc R
H45B H 0.3819 -0.0910 0.6369 0.074 Uiso 1 1 calc R
H45C H 0.2585 -0.0558 0.6644 0.074 Uiso 1 1 calc R
C46 C 0.2753(6) 0.1224(4) 0.6298(2) 0.0663(15) Uani 1 1 d .
H46A H 0.3247 0.1422 0.6746 0.080 Uiso 1 1 calc R
H46B H 0.1889 0.1106 0.6374 0.080 Uiso 1 1 calc R
C47 C 0.2783(7) 0.1991(3) 0.5758(3) 0.0791(19) Uani 1 1 d .
H47A H 0.2425 0.2593 0.5910 0.095 Uiso 1 1 calc R
H47B H 0.3648 0.2118 0.5689 0.095 Uiso 1 1 calc R
C48 C 0.1961(8) 0.2370(4) 0.4602(3) 0.099(3) Uani 1 1 d .
H48A H 0.1651 0.2963 0.4783 0.149 Uiso 1 1 calc R
H48B H 0.1382 0.2155 0.4195 0.149 Uiso 1 1 calc R
H48C H 0.2776 0.2487 0.4465 0.149 Uiso 1 1 calc R
C49 C 0.5239(4) 0.0507(6) 0.4995(3) 0.086(2) Uani 1 1 d .
H49A H 0.5909 0.0252 0.4765 0.129 Uiso 1 1 calc R
H49B H 0.5300 0.0235 0.5464 0.129 Uiso 1 1 calc R
H49C H 0.5310 0.1207 0.5027 0.129 Uiso 1 1 calc R
C50 C 0.3979(4) 0.0566(4) 0.3895(2) 0.0590(13) Uani 1 1 d .
H50A H 0.4703 0.0339 0.3691 0.071 Uiso 1 1 calc R
H50B H 0.3963 0.1275 0.3874 0.071 Uiso 1 1 calc R
C51 C 0.2847(4) 0.0184(4) 0.3501(2) 0.0515(12) Uani 1 1 d .
H51A H 0.2688 0.0495 0.3038 0.062 Uiso 1 1 calc R
H51B H 0.2944 -0.0513 0.3429 0.062 Uiso 1 1 calc R
C52 C 0.0699(4) 0.0029(4) 0.3457(2) 0.0558(12) Uani 1 1 d .
H52A H 0.0575 0.0357 0.3005 0.084 Uiso 1 1 calc R
H52B H 0.0006 0.0176 0.3706 0.084 Uiso 1 1 calc R
H52C H 0.0738 -0.0665 0.3383 0.084 Uiso 1 1 calc R
C53 C 0.8497(4) 0.5449(4) 0.6549(2) 0.0572(13) Uani 1 1 d .
H53A H 0.7719 0.5419 0.6743 0.086 Uiso 1 1 calc R
H53B H 0.8549 0.6064 0.6311 0.086 Uiso 1 1 calc R
H53C H 0.9200 0.5388 0.6927 0.086 Uiso 1 1 calc R
C54 C 0.8303(5) 0.3790(4) 0.6384(2) 0.0605(13) Uani 1 1 d .
H54A H 0.7444 0.3762 0.6489 0.073 Uiso 1 1 calc R
H54B H 0.8884 0.3695 0.6823 0.073 Uiso 1 1 calc R
C55 C 0.8505(5) 0.3002(4) 0.5844(2) 0.0610(13) Uani 1 1 d .
H55A H 0.9362 0.3026 0.5736 0.073 Uiso 1 1 calc R
H55B H 0.8350 0.2356 0.6024 0.073 Uiso 1 1 calc R
C56 C 0.7664(6) 0.2466(3) 0.4745(3) 0.0673(14) Uani 1 1 d .
H56A H 0.8487 0.2458 0.4602 0.101 Uiso 1 1 calc R
H56B H 0.7031 0.2558 0.4334 0.101 Uiso 1 1 calc R
H56C H 0.7518 0.1856 0.4969 0.101 Uiso 1 1 calc R
C57 C 1.0509(4) 0.4928(4) 0.5049(2) 0.0590(13) Uani 1 1 d .
H57A H 1.0804 0.4309 0.5248 0.088 Uiso 1 1 calc R
H57B H 1.0473 0.5389 0.5426 0.088 Uiso 1 1 calc R
H57C H 1.1080 0.5165 0.4744 0.088 Uiso 1 1 calc R
C58 C 0.9301(4) 0.4514(3) 0.3984(2) 0.0463(10) Uani 1 1 d .
H58A H 0.9557 0.3832 0.3987 0.056 Uiso 1 1 calc R
H58B H 0.9913 0.4892 0.3771 0.056 Uiso 1 1 calc R
C59 C 0.8090(4) 0.4614(5) 0.3564(2) 0.0763(19) Uani 1 1 d .
H59A H 0.8029 0.5260 0.3350 0.092 Uiso 1 1 calc R
H59B H 0.8014 0.4139 0.3182 0.092 Uiso 1 1 calc R
C60 C 0.5936(4) 0.4589(4) 0.3539(2) 0.0524(11) Uani 1 1 d .
H60A H 0.5778 0.5266 0.3422 0.079 Uiso 1 1 calc R
H60B H 0.5312 0.4356 0.3812 0.079 Uiso 1 1 calc R
H60C H 0.5888 0.4214 0.3109 0.079 Uiso 1 1 calc R
C61 C 0.5022(5) 0.4028(4) 0.5393(3) 0.0616(13) Uani 1 1 d .
H61A H 0.4835 0.4089 0.5868 0.092 Uiso 1 1 calc R
H61B H 0.5463 0.3424 0.5348 0.092 Uiso 1 1 calc R
H61C H 0.4247 0.4032 0.5062 0.092 Uiso 1 1 calc R
C62 C 0.5235(4) 0.5682(3) 0.5231(3) 0.0555(12) Uani 1 1 d .
H62A H 0.4800 0.5749 0.5640 0.067 Uiso 1 1 calc R
H62B H 0.4608 0.5734 0.4806 0.067 Uiso 1 1 calc R
C63 C 0.6117(6) 0.6451(4) 0.5236(4) 0.097(2) Uani 1 1 d .
H63A H 0.6332 0.6688 0.5720 0.117 Uiso 1 1 calc R
H63B H 0.5712 0.6985 0.4952 0.117 Uiso 1 1 calc R
C64 C 0.8044(5) 0.6916(4) 0.4841(4) 0.090(2) Uani 1 1 d .
H64A H 0.7576 0.7515 0.4758 0.135 Uiso 1 1 calc R
H64B H 0.8413 0.6752 0.4427 0.135 Uiso 1 1 calc R
H64C H 0.8702 0.6995 0.5242 0.135 Uiso 1 1 calc R

loop_
_atom_site_aniso_label
_atom_site_aniso_U_11
_atom_site_aniso_U_22
_atom_site_aniso_U_33
_atom_site_aniso_U_23
_atom_site_aniso_U_13
_atom_site_aniso_U_12
Li1 0.034(3) 0.039(3) 0.031(3) -0.004(3) 0.011(2) 0.004(3)
Li2 0.032(3) 0.031(3) 0.026(3) 0.004(2) 0.009(2) -0.001(2)
O1 0.064(2) 0.0379(16) 0.064(2) 0.0067(14) 0.0279(16) 0.0123(14)
O2 0.0306(14) 0.0631(19) 0.0491(17) 0.0102(14) 0.0127(12) 0.0122(14)
O3 0.109(3) 0.0353(16) 0.0383(16) 0.0020(12) 0.0327(17) 0.0042(16)
O4 0.0554(18) 0.0448(16) 0.0288(13) -0.0053(11) 0.0145(12) -0.0110(13)
O5 0.0281(14) 0.096(2) 0.0233(13) -0.0018(14) 0.0032(11) -0.0084(15)
O6 0.0351(14) 0.0608(18) 0.0252(13) -0.0010(12) 0.0073(11) 0.0095(13)
O7 0.0417(15) 0.0432(15) 0.0243(12) 0.0049(11) 0.0104(11) 0.0012(12)
O8 0.098(3) 0.0347(15) 0.0321(15) 0.0028(12) 0.0107(15) -0.0054(16)
O9 0.0324(16) 0.190(4) 0.0216(14) -0.005(2) 0.0096(12) -0.025(2)
O10 0.0274(13) 0.0685(19) 0.0228(12) 0.0003(12) 0.0057(10) -0.0019(12)
O11 0.0385(15) 0.0462(17) 0.077(2) 0.0020(15) 0.0276(15) -0.0031(13)
O12 0.120(3) 0.0319(16) 0.066(2) -0.0035(15) 0.052(2) -0.0079(18)
C1 0.062(3) 0.043(2) 0.058(3) 0.016(2) 0.027(2) 0.015(2)
C2 0.059(3) 0.046(2) 0.065(3) 0.000(2) 0.025(2) -0.007(2)
C3 0.035(2) 0.053(3) 0.059(3) 0.011(2) 0.0154(19) -0.0053(19)
C4 0.038(2) 0.057(3) 0.058(3) 0.003(2) 0.0050(19) -0.009(2)
C5 0.031(2) 0.078(3) 0.047(2) 0.014(2) 0.0117(18) 0.004(2)
C6 0.045(2) 0.055(3) 0.047(2) 0.009(2) 0.0267(19) 0.003(2)
C7 0.061(3) 0.049(3) 0.055(3) 0.010(2) 0.022(2) 0.019(2)
C8 0.075(3) 0.053(3) 0.047(3) 0.005(2) 0.021(2) 0.015(2)
C9 0.060(3) 0.068(3) 0.030(2) 0.001(2) 0.0114(19) 0.009(2)
C10 0.063(3) 0.090(4) 0.037(2) -0.012(2) 0.006(2) -0.010(3)
C11 0.045(3) 0.092(4) 0.037(2) 0.000(2) -0.0011(19) -0.006(3)
C12 0.048(2) 0.079(3) 0.025(2) 0.010(2) 0.0045(17) 0.004(2)
C13 0.046(2) 0.090(4) 0.033(2) 0.019(2) 0.0105(18) 0.009(2)
C14 0.060(3) 0.061(3) 0.048(2) 0.022(2) 0.031(2) 0.028(2)
C15 0.052(2) 0.046(2) 0.043(2) 0.0163(19) 0.0201(19) 0.0074(19)
C16 0.045(2) 0.050(2) 0.036(2) 0.0168(18) 0.0215(17) 0.0065(19)
C17 0.041(2) 0.049(2) 0.041(2) 0.0118(18) 0.0212(18) -0.0062(18)
C18 0.034(2) 0.060(3) 0.035(2) 0.0184(18) 0.0204(16) 0.0103(18)
C19 0.060(3) 0.052(3) 0.0271(19) 0.0040(17) 0.0212(18) 0.001(2)
C20 0.045(2) 0.068(3) 0.0237(18) 0.0153(18) 0.0155(17) 0.009(2)
C21 0.144(6) 0.042(3) 0.063(3) -0.006(2) 0.057(4) -0.019(3)
C22 0.153(7) 0.083(5) 0.087(5) -0.012(4) 0.083(5) -0.041(5)
C23 0.085(5) 0.123(6) 0.073(4) 0.000(4) 0.059(4) 0.001(4)
C24 0.029(2) 0.148(6) 0.057(3) -0.037(4) 0.012(2) 0.004(3)
C25 0.052(3) 0.131(6) 0.092(4) -0.052(4) 0.017(3) 0.023(4)
C26 0.061(3) 0.087(4) 0.080(4) -0.031(3) 0.024(3) 0.023(3)
C27 0.095(4) 0.057(3) 0.060(3) 0.008(2) 0.045(3) 0.026(3)
C28 0.131(6) 0.045(3) 0.050(3) -0.004(2) 0.035(3) 0.016(3)
C29 0.109(5) 0.051(3) 0.055(3) -0.016(2) 0.027(3) 0.016(3)
C30 0.064(3) 0.067(3) 0.062(3) -0.030(3) 0.034(3) -0.020(3)
C31 0.073(4) 0.099(5) 0.045(3) -0.026(3) 0.018(3) -0.003(3)
C32 0.086(4) 0.093(4) 0.036(3) -0.015(3) 0.003(3) 0.010(4)
C33 0.069(3) 0.108(5) 0.031(2) -0.002(3) -0.011(2) 0.047(3)
C34 0.158(7) 0.110(6) 0.032(3) 0.026(3) 0.023(4) 0.058(5)
C35 0.159(7) 0.088(5) 0.040(3) 0.015(3) 0.039(4) 0.011(5)
C36 0.129(5) 0.040(2) 0.037(2) 0.0056(19) 0.045(3) 0.012(3)
C37 0.045(3) 0.123(5) 0.052(3) -0.052(3) 0.037(2) -0.038(3)
C38 0.071(3) 0.090(4) 0.029(2) -0.003(2) 0.017(2) 0.047(3)
C39 0.074(3) 0.048(3) 0.048(3) -0.017(2) 0.043(2) -0.011(2)
C40 0.050(3) 0.087(4) 0.026(2) -0.015(2) 0.0085(18) 0.015(2)
C41 0.080(4) 0.057(3) 0.065(3) 0.001(2) 0.008(3) 0.031(3)
C42 0.076(3) 0.037(2) 0.051(3) 0.009(2) -0.004(2) -0.018(2)
C43 0.052(3) 0.080(4) 0.052(3) 0.007(2) 0.018(2) -0.017(3)
C44 0.049(3) 0.119(5) 0.043(2) 0.009(3) 0.022(2) 0.041(3)
C45 0.040(2) 0.078(3) 0.031(2) 0.014(2) 0.0065(17) 0.006(2)
C46 0.108(4) 0.056(3) 0.040(2) -0.016(2) 0.029(3) -0.011(3)
C47 0.154(6) 0.040(3) 0.048(3) -0.016(2) 0.028(3) -0.009(3)
C48 0.211(8) 0.035(3) 0.063(3) 0.016(2) 0.052(4) 0.028(4)
C49 0.040(3) 0.181(7) 0.038(3) -0.009(3) 0.007(2) -0.031(4)
C50 0.044(2) 0.104(4) 0.032(2) 0.017(2) 0.0182(19) 0.005(3)
C51 0.041(2) 0.091(4) 0.0238(18) -0.010(2) 0.0111(16) 0.011(2)
C52 0.033(2) 0.101(4) 0.032(2) 0.000(2) -0.0001(17) 0.006(2)
C53 0.046(2) 0.075(3) 0.055(3) -0.033(2) 0.020(2) -0.010(2)
C54 0.070(3) 0.066(3) 0.050(3) 0.028(2) 0.022(2) 0.007(3)
C55 0.079(3) 0.058(3) 0.049(3) 0.017(2) 0.020(2) 0.013(3)
C56 0.087(4) 0.042(3) 0.075(3) -0.009(2) 0.021(3) -0.006(3)
C57 0.037(2) 0.109(4) 0.031(2) 0.001(2) 0.0041(18) -0.009(2)
C58 0.038(2) 0.071(3) 0.033(2) -0.0049(19) 0.0156(17) -0.001(2)
C59 0.051(3) 0.156(6) 0.025(2) -0.008(3) 0.0158(19) -0.022(3)
C60 0.037(2) 0.086(4) 0.032(2) -0.002(2) -0.0011(17) -0.004(2)
C61 0.073(3) 0.053(3) 0.070(3) -0.006(2) 0.044(3) -0.017(2)
C62 0.054(3) 0.054(3) 0.066(3) 0.004(2) 0.031(2) 0.008(2)
C63 0.069(4) 0.060(4) 0.170(7) 0.009(4) 0.039(4) 0.020(3)
C64 0.057(3) 0.048(3) 0.159(6) 0.043(4) -0.004(4) -0.006(3)

loop_
_atom_type_symbol
_atom_type_description
_atom_type_scat_dispersion_real
_atom_type_scat_dispersion_imag
_atom_type_scat_source
C C 0.0033 0.0016 'International Tables Vol C Tables 4.2.6.8 and 6.1.1.4'
H H 0.0000 0.0000 'International Tables Vol C Tables 4.2.6.8 and 6.1.1.4'
O O 0.0106 0.0060 'International Tables Vol C Tables 4.2.6.8 and 6.1.1.4'
Li Li -0.0003 0.0001 'International Tables Vol C Tables 4.2.6.8 and 6.1.1.4'

loop_
_geom_angle_atom_site_label_1
_geom_angle_atom_site_label_2
_geom_angle_atom_site_label_3
_geom_angle
_geom_angle_publ_flag
O2 Li1 O5 168.2(4) yes
O2 Li1 O3 92.4(3) yes
O5 Li1 O3 99.2(3) yes
O2 Li1 O1 76.1(2) yes
O5 Li1 O1 92.5(3) yes
O3 Li1 O1 167.6(3) yes
O2 Li1 O6 99.7(3) yes
O5 Li1 O6 77.7(2) yes
O3 Li1 O6 91.1(3) yes
O1 Li1 O6 95.4(3) yes
O2 Li1 O4 94.1(3) yes
O5 Li1 O4 90.9(3) yes
O3 Li1 O4 77.7(2) yes
O1 Li1 O4 98.2(3) yes
O6 Li1 O4 162.6(3) yes
O9 Li2 O8 99.8(3) yes
O9 Li2 O10 77.8(2) yes
O8 Li2 O10 92.6(3) yes
O9 Li2 O12 94.6(3) yes
O8 Li2 O12 164.8(3) yes
O10 Li2 O12 95.2(3) yes
O9 Li2 O11 169.7(3) yes
O8 Li2 O11 89.0(2) yes
O10 Li2 O11 96.6(3) yes
O12 Li2 O11 77.2(2) yes
O9 Li2 O7 90.8(2) yes
O8 Li2 O7 80.0(2) yes
O10 Li2 O7 165.2(3) yes
O12 Li2 O7 95.0(3) yes
O11 Li2 O7 96.0(2) yes
C41 O1 C42 113.4(4) ?
C41 O1 Li1 126.2(4) ?
C42 O1 Li1 113.1(3) ?
C43 O2 C44 113.5(4) ?
C43 O2 Li1 116.5(3) ?
C44 O2 Li1 124.7(4) ?
C48 O3 C47 111.0(4) ?
C48 O3 Li1 125.2(3) ?
C47 O3 Li1 111.9(3) ?
C45 O4 C46 111.8(3) ?
C45 O4 Li1 123.5(3) ?
C46 O4 Li1 107.3(3) ?
C49 O5 C50 112.4(3) ?
C49 O5 Li1 127.4(3) ?
C50 O5 Li1 112.6(3) ?
C51 O6 C52 111.1(3) ?
C51 O6 Li1 111.1(3) ?
C52 O6 Li1 126.3(3) ?
C53 O7 C54 111.3(3) ?
C53 O7 Li2 125.3(3) ?
C54 O7 Li2 108.5(3) ?
C56 O8 C55 106.3(4) ?
C56 O8 Li2 127.2(3) ?
C55 O8 Li2 110.1(3) ?
C58 O9 C57 114.4(3) ?
C58 O9 Li2 114.8(3) ?
C57 O9 Li2 128.8(3) ?
C59 O10 C60 115.6(3) ?
C59 O10 Li2 113.0(3) ?
C60 O10 Li2 127.1(3) ?
C62 O11 C61 115.7(3) ?
C62 O11 Li2 118.1(3) ?
C61 O11 Li2 126.1(3) ?
C64 O12 C63 119.3(4) ?
C64 O12 Li2 128.1(4) ?
C63 O12 Li2 111.9(3) ?
C15 C1 C2 122.9(4) ?
C15 C1 H1 118.6 ?
C2 C1 H1 118.6 ?
C1 C2 C3 122.4(4) ?
C1 C2 H2 118.8 ?
C3 C2 H2 118.8 ?
C17 C3 C4 116.2(4) ?
C17 C3 C2 112.3(4) ?
C4 C3 C2 130.1(5) ?
C3 C4 C5 119.9(4) ?
C3 C4 H4 120.0 ?
C5 C4 H4 120.0 ?
C6 C5 C4 123.0(4) ?
C6 C5 H5 118.5 ?
C4 C5 H5 118.5 ?
C5 C6 C18 115.0(4) ?
C5 C6 C7 131.1(4) ?
C18 C6 C7 112.6(4) ?
C8 C7 C6 122.5(4) ?
C8 C7 H7 118.7 ?
C6 C7 H7 118.7 ?
C7 C8 C9 122.9(5) ?
C7 C8 H8 118.5 ?
C9 C8 H8 118.5 ?
C10 C9 C19 114.6(5) ?
C10 C9 C8 131.6(5) ?
C19 C9 C8 112.5(4) ?
C9 C10 C11 122.3(5) ?
C9 C10 H10 118.8 ?
C11 C10 H10 118.8 ?
C12 C11 C10 122.9(4) ?
C12 C11 H11 118.6 ?
C10 C11 H11 118.6 ?
C11 C12 C13 132.3(4) ?
C11 C12 C20 113.9(4) ?
C13 C12 C20 112.5(5) ?
C14 C13 C12 123.1(4) ?
C14 C13 H13 118.4 ?
C12 C13 H13 118.4 ?
C13 C14 C15 123.3(4) ?
C13 C14 H14 118.4 ?
C15 C14 H14 118.4 ?
C1 C15 C16 113.6(4) ?
C1 C15 C14 131.9(4) ?
C16 C15 C14 113.0(4) ?
C20 C16 C17 108.9(4) ?
C20 C16 C15 122.8(4) ?
C17 C16 C15 122.6(4) ?
C3 C17 C16 125.0(4) ?
C3 C17 C18 121.9(4) ?
C16 C17 C18 107.7(4) ?
C6 C18 C19 124.4(4) ?
C6 C18 C17 122.9(4) ?
C19 C18 C17 107.1(4) ?
C20 C19 C18 108.2(4) ?
C20 C19 C9 122.5(4) ?
C18 C19 C9 123.5(4) ?
C16 C20 C19 108.2(4) ?
C16 C20 C12 123.7(4) ?
C19 C20 C12 122.7(5) ?
C35 C21 C22 119.2(6) ?
C35 C21 H21 120.4 ?
C22 C21 H21 120.4 ?
C23 C22 C21 126.2(7) ?
C23 C22 H22 116.9 ?
C21 C22 H22 116.9 ?
C22 C23 C24 134.5(8) ?
C22 C23 C37 109.5(7) ?
C24 C23 C37 115.1(7) ?
C23 C24 C25 121.4(6) ?
C23 C24 H24 119.3 ?
C25 C24 H24 119.3 ?
C26 C25 C24 126.0(7) ?
C26 C25 H25 117.0 ?
C24 C25 H25 117.0 ?
C25 C26 C27 135.2(7) ?
C25 C26 C38 110.5(7) ?
C27 C26 C38 112.7(6) ?
C26 C27 C28 124.6(5) ?
C26 C27 H27 117.7 ?
C28 C27 H27 117.7 ?
C29 C28 C27 122.0(6) ?
C29 C28 H28 119.0 ?
C27 C28 H28 119.0 ?
C28 C29 C30 130.5(6) ?
C28 C29 C39 113.3(6) ?
C30 C29 C39 114.9(5) ?
C29 C30 C31 120.8(5) ?
C29 C30 H30 119.6 ?
C31 C30 H30 119.6 ?
C32 C31 C30 124.7(6) ?
C32 C31 H31 117.7 ?
C30 C31 H31 117.7 ?
C31 C32 C33 129.5(6) ?
C31 C32 C40 112.3(6) ?
C33 C32 C40 116.2(6) ?
C32 C33 C34 118.9(5) ?
C32 C33 H33 120.6 ?
C34 C33 H33 120.6 ?
C35 C34 C33 123.8(6) ?
C35 C34 H34 118.1 ?
C33 C34 H34 118.1 ?
C34 C35 C21 130.4(8) ?
C34 C35 C36 113.0(8) ?
C21 C35 C36 115.8(7) ?
C40 C36 C37 107.9(4) ?
C40 C36 C35 126.4(7) ?
C37 C36 C35 119.6(6) ?
C36 C37 C38 106.8(4) ?
C36 C37 C23 127.7(6) ?
C38 C37 C23 120.0(6) ?
C39 C38 C37 107.5(4) ?
C39 C38 C26 121.2(6) ?
C37 C38 C26 125.5(6) ?
C40 C39 C38 108.4(4) ?
C40 C39 C29 120.6(5) ?
C38 C39 C29 125.1(5) ?
C39 C40 C36 109.4(4) ?
C39 C40 C32 125.5(5) ?
C36 C40 C32 120.7(5) ?
O1 C41 H41A 109.5 ?
O1 C41 H41B 109.5 ?
H41A C41 H41B 109.5 ?
O1 C41 H41C 109.5 ?
H41A C41 H41C 109.5 ?
H41B C41 H41C 109.5 ?
O1 C42 C43 108.4(3) ?
O1 C42 H42A 110.0 ?
C43 C42 H42A 110.0 ?
O1 C42 H42B 110.0 ?
C43 C42 H42B 110.0 ?
H42A C42 H42B 108.4 ?
O2 C43 C42 109.2(4) ?
O2 C43 H43A 109.8 ?
C42 C43 H43A 109.8 ?
O2 C43 H43B 109.8 ?
C42 C43 H43B 109.8 ?
H43A C43 H43B 108.3 ?
O2 C44 H44A 109.5 ?
O2 C44 H44B 109.5 ?
H44A C44 H44B 109.5 ?
O2 C44 H44C 109.5 ?
H44A C44 H44C 109.5 ?
H44B C44 H44C 109.5 ?
O4 C45 H45A 109.5 ?
O4 C45 H45B 109.5 ?
H45A C45 H45B 109.5 ?
O4 C45 H45C 109.5 ?
H45A C45 H45C 109.5 ?
H45B C45 H45C 109.5 ?
O4 C46 C47 107.2(4) ?
O4 C46 H46A 110.3 ?
C47 C46 H46A 110.3 ?
O4 C46 H46B 110.3 ?
C47 C46 H46B 110.3 ?
H46A C46 H46B 108.5 ?
O3 C47 C46 107.4(4) ?
O3 C47 H47A 110.2 ?
C46 C47 H47A 110.2 ?
O3 C47 H47B 110.2 ?
C46 C47 H47B 110.2 ?
H47A C47 H47B 108.5 ?
O3 C48 H48A 109.5 ?
O3 C48 H48B 109.5 ?
H48A C48 H48B 109.5 ?
O3 C48 H48C 109.5 ?
H48A C48 H48C 109.5 ?
H48B C48 H48C 109.5 ?
O5 C49 H49A 109.5 ?
O5 C49 H49B 109.5 ?
H49A C49 H49B 109.5 ?
O5 C49 H49C 109.5 ?
H49A C49 H49C 109.5 ?
H49B C49 H49C 109.5 ?
O5 C50 C51 109.8(4) ?
O5 C50 H50A 109.7 ?
C51 C50 H50A 109.7 ?
O5 C50 H50B 109.7 ?
C51 C50 H50B 109.7 ?
H50A C50 H50B 108.2 ?
O6 C51 C50 110.4(3) ?
O6 C51 H51A 109.6 ?
C50 C51 H51A 109.6 ?
O6 C51 H51B 109.6 ?
C50 C51 H51B 109.6 ?
H51A C51 H51B 108.1 ?
O6 C52 H52A 109.5 ?
O6 C52 H52B 109.5 ?
H52A C52 H52B 109.5 ?
O6 C52 H52C 109.5 ?
H52A C52 H52C 109.5 ?
H52B C52 H52C 109.5 ?
O7 C53 H53A 109.5 ?
O7 C53 H53B 109.5 ?
H53A C53 H53B 109.5 ?
O7 C53 H53C 109.5 ?
H53A C53 H53C 109.5 ?
H53B C53 H53C 109.5 ?
O7 C54 C55 107.1(3) ?
O7 C54 H54A 110.3 ?
C55 C54 H54A 110.3 ?
O7 C54 H54B 110.3 ?
C55 C54 H54B 110.3 ?
H54A C54 H54B 108.6 ?
O8 C55 C54 104.8(4) ?
O8 C55 H55A 110.8 ?
C54 C55 H55A 110.8 ?
O8 C55 H55B 110.8 ?
C54 C55 H55B 110.8 ?
H55A C55 H55B 108.9 ?
O8 C56 H56A 109.5 ?
O8 C56 H56B 109.5 ?
H56A C56 H56B 109.5 ?
O8 C56 H56C 109.5 ?
H56A C56 H56C 109.5 ?
H56B C56 H56C 109.5 ?
O9 C57 H57A 109.5 ?
O9 C57 H57B 109.5 ?
H57A C57 H57B 109.5 ?
O9 C57 H57C 109.5 ?
H57A C57 H57C 109.5 ?
H57B C57 H57C 109.5 ?
O9 C58 C59 112.1(4) ?
O9 C58 H58A 109.2 ?
C59 C58 H58A 109.2 ?
O9 C58 H58B 109.2 ?
C59 C58 H58B 109.2 ?
H58A C58 H58B 107.9 ?
O10 C59 C58 114.3(4) ?
O10 C59 H59A 108.7 ?
C58 C59 H59A 108.7 ?
O10 C59 H59B 108.7 ?
C58 C59 H59B 108.7 ?
H59A C59 H59B 107.6 ?
O10 C60 H60A 109.5 ?
O10 C60 H60B 109.5 ?
H60A C60 H60B 109.5 ?
O10 C60 H60C 109.5 ?
H60A C60 H60C 109.5 ?
H60B C60 H60C 109.5 ?
O11 C61 H61A 109.5 ?
O11 C61 H61B 109.5 ?
H61A C61 H61B 109.5 ?
O11 C61 H61C 109.5 ?
H61A C61 H61C 109.5 ?
H61B C61 H61C 109.5 ?
O11 C62 C63 112.7(4) ?
O11 C62 H62A 109.1 ?
C63 C62 H62A 109.1 ?
O11 C62 H62B 109.1 ?
C63 C62 H62B 109.1 ?
H62A C62 H62B 107.8 ?
C62 C63 O12 115.6(5) ?
C62 C63 H63A 108.4 ?
O12 C63 H63A 108.4 ?
C62 C63 H63B 108.4 ?
O12 C63 H63B 108.4 ?
H63A C63 H63B 107.4 ?
O12 C64 H64A 109.5 ?
O12 C64 H64B 109.5 ?
H64A C64 H64B 109.5 ?
O12 C64 H64C 109.5 ?
H64A C64 H64C 109.5 ?
H64B C64 H64C 109.5 ?

loop_
_geom_bond_atom_site_label_1
_geom_bond_atom_site_label_2
_geom_bond_distance
_geom_bond_publ_flag
Li1 O2 2.092(7) yes
Li1 O5 2.103(6) yes
Li1 O3 2.118(7) yes
Li1 O1 2.129(7) yes
Li1 O6 2.138(7) yes
Li1 O4 2.202(7) yes
Li2 O9 2.071(6) yes
Li2 O8 2.107(6) yes
Li2 O10 2.110(6) yes
Li2 O12 2.121(7) yes
Li2 O11 2.134(6) yes
Li2 O7 2.155(6) yes
O1 C41 1.421(5) ?
O1 C42 1.412(5) ?
O2 C43 1.367(6) ?
O2 C44 1.415(5) ?
O3 C48 1.414(5) ?
O3 C47 1.433(6) ?
O4 C45 1.414(5) ?
O4 C46 1.423(5) ?
O5 C49 1.405(5) ?
O5 C50 1.430(5) ?
O6 C51 1.414(4) ?
O6 C52 1.426(5) ?
O7 C53 1.390(5) ?
O7 C54 1.446(5) ?
O8 C56 1.417(5) ?
O8 C55 1.474(6) ?
O9 C58 1.372(5) ?
O9 C57 1.421(5) ?
O10 C59 1.375(5) ?
O10 C60 1.394(4) ?
O11 C62 1.356(5) ?
O11 C61 1.413(5) ?
O12 C64 1.349(6) ?
O12 C63 1.470(7) ?
C1 C15 1.411(7) ?
C1 C2 1.411(7) ?
C1 H1 0.9500 ?
C2 C3 1.444(6) ?
C2 H2 0.9500 ?
C3 C17 1.391(6) ?
C3 C4 1.417(6) ?
C4 C5 1.452(7) ?
C4 H4 0.9500 ?
C5 C6 1.388(6) ?
C5 H5 0.9500 ?
C6 C18 1.396(6) ?
C6 C7 1.462(6) ?
C7 C8 1.402(7) ?
C7 H7 0.9500 ?
C8 C9 1.450(6) ?
C8 H8 0.9500 ?
C9 C10 1.384(7) ?
C9 C19 1.417(6) ?
C10 C11 1.428(7) ?
C10 H10 0.9500 ?
C11 C12 1.394(7) ?
C11 H11 0.9500 ?
C12 C13 1.414(7) ?
C12 C20 1.416(6) ?
C13 C14 1.396(7) ?
C13 H13 0.9500 ?
C14 C15 1.414(6) ?
C14 H14 0.9500 ?
C15 C16 1.414(6) ?
C16 C20 1.393(6) ?
C16 C17 1.389(6) ?
C17 C18 1.425(6) ?
C18 C19 1.407(6) ?
C19 C20 1.399(6) ?
C21 C35 1.405(10) ?
C21 C22 1.507(11) ?
C21 H21 0.9500 ?
C22 C23 1.349(10) ?
C22 H22 0.9500 ?
C23 C24 1.370(9) ?
C23 C37 1.468(8) ?
C24 C25 1.492(10) ?
C24 H24 0.9500 ?
C25 C26 1.349(8) ?
C25 H25 0.9500 ?
C26 C27 1.383(8) ?
C26 C38 1.480(8) ?
C27 C28 1.458(8) ?
C27 H27 0.9500 ?
C28 C29 1.366(8) ?
C28 H28 0.9500 ?
C29 C30 1.377(8) ?
C29 C39 1.458(7) ?
C30 C31 1.467(8) ?
C30 H30 0.9500 ?
C31 C32 1.336(8) ?
C31 H31 0.9500 ?
C32 C33 1.378(8) ?
C32 C40 1.444(7) ?
C33 C34 1.561(10) ?
C33 H33 0.9500 ?
C34 C35 1.305(10) ?
C34 H34 0.9500 ?
C35 C36 1.446(8) ?
C36 C40 1.357(7) ?
C36 C37 1.378(8) ?
C37 C38 1.405(8) ?
C38 C39 1.362(7) ?
C39 C40 1.352(7) ?
C41 H41A 0.9800 ?
C41 H41B 0.9800 ?
C41 H41C 0.9800 ?
C42 C43 1.506(7) ?
C42 H42A 0.9900 ?
C42 H42B 0.9900 ?
C43 H43A 0.9900 ?
C43 H43B 0.9900 ?
C44 H44A 0.9800 ?
C44 H44B 0.9800 ?
C44 H44C 0.9800 ?
C45 H45A 0.9800 ?
C45 H45B 0.9800 ?
C45 H45C 0.9800 ?
C46 C47 1.501(7) ?
C46 H46A 0.9900 ?
C46 H46B 0.9900 ?
C47 H47A 0.9900 ?
C47 H47B 0.9900 ?
C48 H48A 0.9800 ?
C48 H48B 0.9800 ?
C48 H48C 0.9800 ?
C49 H49A 0.9800 ?
C49 H49B 0.9800 ?
C49 H49C 0.9800 ?
C50 C51 1.450(6) ?
C50 H50A 0.9900 ?
C50 H50B 0.9900 ?
C51 H51A 0.9900 ?
C51 H51B 0.9900 ?
C52 H52A 0.9800 ?
C52 H52B 0.9800 ?
C52 H52C 0.9800 ?
C53 H53A 0.9800 ?
C53 H53B 0.9800 ?
C53 H53C 0.9800 ?
C54 C55 1.557(7) ?
C54 H54A 0.9900 ?
C54 H54B 0.9900 ?
C55 H55A 0.9900 ?
C55 H55B 0.9900 ?
C56 H56A 0.9800 ?
C56 H56B 0.9800 ?
C56 H56C 0.9800 ?
C57 H57A 0.9800 ?
C57 H57B 0.9800 ?
C57 H57C 0.9800 ?
C58 C59 1.449(6) ?
C58 H58A 0.9900 ?
C58 H58B 0.9900 ?
C59 H59A 0.9900 ?
C59 H59B 0.9900 ?
C60 H60A 0.9800 ?
C60 H60B 0.9800 ?
C60 H60C 0.9800 ?
C61 H61A 0.9800 ?
C61 H61B 0.9800 ?
C61 H61C 0.9800 ?
C62 C63 1.441(8) ?
C62 H62A 0.9900 ?
C62 H62B 0.9900 ?
C63 H63A 0.9900 ?
C63 H63B 0.9900 ?
C64 H64A 0.9800 ?
C64 H64B 0.9800 ?
C64 H64C 0.9800 ?
